data_7000703
loop_
_publ_author_name
'Li, Ping'
'Wang, Mei'
'Chen, Lin'
'Liu, Jihong'
'Zhao, Zhenbo'
'Sun, Licheng'

_publ_section_title
;
 Structures, protonation, and electrochemical properties of diiron
 dithiolate complexes containing pyridyl-phosphine ligands
;
_journal_issue 11
_journal_name_full 'Dalton Transactions'
_journal_page_first 1919
_journal_page_last 1926
_journal_paper_doi 10.1039/b814336f
_journal_year 2009
_chemical_formula_moiety 'C28 H31 Fe2 N O4 P2 S2'
_chemical_formula_sum 'C28 H31 Fe2 N O4 P2 S2'
_chemical_formula_weight 683.30
_space_group_IT_number 4
_symmetry_cell_setting monoclinic
_symmetry_space_group_name_Hall 'P 2yb'
_symmetry_space_group_name_H-M 'P 1 21 1'
_atom_sites_solution_hydrogens geom
_atom_sites_solution_primary direct
_atom_sites_solution_secondary difmap
_audit_creation_date 'Oct 31 18:25:00 2006'
_audit_creation_method SHELXL-97
_cell_angle_alpha 90.00
_cell_angle_beta 103.0120(10)
_cell_angle_gamma 90.00
_cell_formula_units_Z 2
_cell_length_a 9.6520(2)
_cell_length_b 14.0097(3)
_cell_length_c 11.7256(3)
_cell_measurement_reflns_used 8983
_cell_measurement_temperature 298(2)
_cell_measurement_theta_max 30.77
_cell_measurement_theta_min 2.61
_cell_volume 1544.84(6)
_computing_cell_refinement 'SMART (Bruker, 1997)'
_computing_data_collection 'SMART (Bruker, 1997)'
_computing_data_reduction 'SAINT (Bruker, 1997)'
_computing_molecular_graphics 'SHELXP97 (Sheldrick, 1997)'
_computing_publication_material 'SHELXTL (Bruker, 1997)'
_computing_structure_refinement 'SHELXL97 (Sheldrick, 1997)'
_computing_structure_solution 'SHELXS97 (Sheldrick, 1997)'
_diffrn_ambient_temperature 298(2)
_diffrn_measured_fraction_theta_full 0.983
_diffrn_measured_fraction_theta_max 0.983
_diffrn_measurement_device_type 'CCD area detector'
_diffrn_measurement_method 'phi and omega scans'
_diffrn_radiation_monochromator graphite
_diffrn_radiation_source 'fine-focus sealed tube'
_diffrn_radiation_type MoK\a
_diffrn_radiation_wavelength 0.71073
_diffrn_reflns_av_R_equivalents 0.0213
_diffrn_reflns_av_sigmaI/netI 0.0334
_diffrn_reflns_limit_h_max 12
_diffrn_reflns_limit_h_min -13
_diffrn_reflns_limit_k_max 19
_diffrn_reflns_limit_k_min -19
_diffrn_reflns_limit_l_max 16
_diffrn_reflns_limit_l_min -16
_diffrn_reflns_number 18855
_diffrn_reflns_theta_full 30.00
_diffrn_reflns_theta_max 30.00
_diffrn_reflns_theta_min 1.78
_exptl_absorpt_coefficient_mu 1.211
_exptl_absorpt_correction_T_max 0.7127
_exptl_absorpt_correction_T_min 0.6430
_exptl_absorpt_correction_type multi-scan
_exptl_absorpt_process_details SADABS
_exptl_crystal_colour red
_exptl_crystal_density_diffrn 1.469
_exptl_crystal_density_method 'not measured'
_exptl_crystal_description cubic
_exptl_crystal_F_000 704
_exptl_crystal_size_max 0.40
_exptl_crystal_size_mid 0.30
_exptl_crystal_size_min 0.30
_refine_diff_density_max 0.426
_refine_diff_density_min -0.236
_refine_diff_density_rms 0.053
_refine_ls_abs_structure_details 'Flack H D (1983), Acta Cryst. A39, 876-881'
_refine_ls_abs_structure_Flack 0.016(10)
_refine_ls_extinction_method none
_refine_ls_goodness_of_fit_ref 1.016
_refine_ls_hydrogen_treatment constr
_refine_ls_matrix_type full
_refine_ls_number_parameters 362
_refine_ls_number_reflns 7618
_refine_ls_number_restraints 37
_refine_ls_restrained_S_all 1.031
_refine_ls_R_factor_all 0.0344
_refine_ls_R_factor_gt 0.0291
_refine_ls_shift/su_max 0.002
_refine_ls_shift/su_mean 0.000
_refine_ls_structure_factor_coef Fsqd
_refine_ls_weighting_details 'calc w=1/[\s^2^(Fo^2^)+(0.0405P)^2^+0.0000P] where P=(Fo^2^+2Fc^2^)/3'
_refine_ls_weighting_scheme calc
_refine_ls_wR_factor_gt 0.0691
_refine_ls_wR_factor_ref 0.0717
_reflns_number_gt 6821
_reflns_number_total 7618
_reflns_threshold_expression >2sigma(I)
_cod_data_source_file b814336f.txt
_cod_data_source_block 4a
_cod_depositor_comments
;
The following automatic conversions were performed:
'_symmetry_cell_setting' value 'Monoclinic' changed to 'monoclinic'
according to '/home/saulius/struct/CIF-dictionaries/cif_core.dic'
dictionary named 'cif_core.dic' version 2.4.1 from 2010-06-29.

Automatic conversion script
Id: cif_fix_enum 1527 2010-12-29 10:47:43Z saulius 
;
_cod_original_sg_symbol_H-M 'P2(1) '
_cod_database_code 7000703

loop_
_symmetry_equiv_pos_as_xyz
'x, y, z'
'-x, y+1/2, -z'

loop_
_atom_site_label
_atom_site_type_symbol
_atom_site_fract_x
_atom_site_fract_y
_atom_site_fract_z
_atom_site_U_iso_or_equiv
_atom_site_adp_type
_atom_site_occupancy
_atom_site_symmetry_multiplicity
_atom_site_calc_flag
_atom_site_refinement_flags
_atom_site_disorder_assembly
_atom_site_disorder_group
Fe1 Fe 0.76175(3) 0.87283(2) 0.59402(2) 0.03565(7) Uani 1 1 d . . .
Fe2 Fe 0.75405(3) 0.87468(2) 0.37505(2) 0.03415(7) Uani 1 1 d . . .
S1 S 0.90701(6) 0.96103(4) 0.51062(5) 0.04035(12) Uani 1 1 d . B .
S2 S 0.83319(7) 0.75068(4) 0.49578(5) 0.04548(13) Uani 1 1 d . B .
P1 P 0.64713(6) 1.00290(4) 0.63365(5) 0.03963(12) Uani 1 1 d . . .
P2 P 0.85685(6) 0.85906(4) 0.22443(4) 0.03507(11) Uani 1 1 d . . .
N1 N 0.4963(3) 0.8961(3) 0.0510(2) 0.0837(9) Uani 1 1 d U . .
O1 O 0.9185(3) 0.84491(16) 0.83404(15) 0.0731(6) Uani 1 1 d . . .
O2 O 0.5070(3) 0.76547(19) 0.6021(3) 0.0960(8) Uani 1 1 d . . .
O3 O 0.6202(2) 1.05510(15) 0.29421(19) 0.0690(6) Uani 1 1 d . . .
O4 O 0.5005(3) 0.76267(19) 0.2832(2) 0.0853(7) Uani 1 1 d . . .
C1 C 0.8572(3) 0.85669(18) 0.73964(18) 0.0473(5) Uani 1 1 d . . .
C2 C 0.6077(3) 0.8074(2) 0.5987(2) 0.0565(6) Uani 1 1 d . . .
C3 C 0.6710(2) 0.98377(18) 0.3254(2) 0.0450(5) Uani 1 1 d . . .
C4 C 0.6002(3) 0.8064(2) 0.3176(2) 0.0524(6) Uani 1 1 d . . .
C5 C 0.4695(3) 1.0230(3) 0.5455(3) 0.0728(9) Uani 1 1 d . . .
H5A H 0.4315 1.0806 0.5705 0.109 Uiso 1 1 calc R . .
H5B H 0.4095 0.9702 0.5547 0.109 Uiso 1 1 calc R . .
H5C H 0.4733 1.0287 0.4647 0.109 Uiso 1 1 calc R . .
C6 C 0.6174(4) 1.0046(3) 0.7808(3) 0.0845(11) Uani 1 1 d . . .
H6A H 0.5680 1.0621 0.7922 0.127 Uiso 1 1 calc R . .
H6B H 0.7071 1.0023 0.8363 0.127 Uiso 1 1 calc R . .
H6C H 0.5612 0.9503 0.7918 0.127 Uiso 1 1 calc R . .
C7 C 0.7294(4) 1.1177(2) 0.6243(3) 0.0684(8) Uani 1 1 d . . .
H7A H 0.6697 1.1672 0.6435 0.103 Uiso 1 1 calc R . .
H7B H 0.7418 1.1273 0.5461 0.103 Uiso 1 1 calc R . .
H7C H 0.8203 1.1197 0.6783 0.103 Uiso 1 1 calc R . .
C8 C 1.0884(3) 0.9149(2) 0.5436(2) 0.0596(7) Uani 1 1 d . . .
H8A H 1.1225 0.9155 0.4718 0.072 Uiso 1 1 calc R A 1
H8B H 1.1476 0.9586 0.5976 0.072 Uiso 1 1 calc R A 1
C9 C 1.1101(4) 0.8180(4) 0.5939(3) 0.0773(15) Uani 0.810(8) 1 d P B 1
H9A H 1.2101 0.8022 0.6053 0.093 Uiso 0.810(8) 1 calc PR B 1
H9B H 1.0879 0.8194 0.6706 0.093 Uiso 0.810(8) 1 calc PR B 1
C9A C 1.1116(11) 0.8062(10) 0.5046(11) 0.041(4) Uani 0.190(8) 1 d P B 2
H9AA H 1.1060 0.8064 0.4210 0.050 Uiso 0.190(8) 1 calc PR B 2
H9AB H 1.2077 0.7875 0.5425 0.050 Uiso 0.190(8) 1 calc PR B 2
C10 C 1.0270(3) 0.7411(3) 0.5257(3) 0.0712(9) Uani 1 1 d . . .
H10A H 1.0541 0.6815 0.5668 0.085 Uiso 1 1 calc R B 1
H10B H 1.0546 0.7369 0.4513 0.085 Uiso 1 1 calc R B 1
C11 C 1.0148(2) 0.93341(16) 0.23410(16) 0.0381(4) Uani 1 1 d . . .
C12 C 0.9962(3) 1.03146(18) 0.2396(2) 0.0483(5) Uani 1 1 d . . .
H12A H 0.9061 1.0564 0.2364 0.058 Uiso 1 1 calc R . .
C13 C 1.1120(3) 1.0924(2) 0.2499(2) 0.0617(7) Uani 1 1 d . . .
H13A H 1.0985 1.1580 0.2534 0.074 Uiso 1 1 calc R . .
C14 C 1.2448(3) 1.0575(3) 0.2549(3) 0.0699(9) Uani 1 1 d . . .
H14A H 1.3213 1.0989 0.2603 0.084 Uiso 1 1 calc R . .
C15 C 1.2648(3) 0.9612(3) 0.2518(3) 0.0701(8) Uani 1 1 d . . .
H15A H 1.3555 0.9369 0.2561 0.084 Uiso 1 1 calc R . .
C16 C 1.1510(3) 0.8997(2) 0.2425(2) 0.0545(6) Uani 1 1 d . . .
H16A H 1.1665 0.8342 0.2418 0.065 Uiso 1 1 calc R . .
C17 C 0.9048(3) 0.74160(17) 0.17808(17) 0.0441(5) Uani 1 1 d . . .
C18 C 0.9828(3) 0.7317(2) 0.0907(2) 0.0519(6) Uani 1 1 d . . .
H18A H 1.0207 0.7857 0.0630 0.062 Uiso 1 1 calc R . .
C19 C 1.0036(4) 0.6445(2) 0.0461(2) 0.0672(8) Uani 1 1 d . . .
H19A H 1.0557 0.6393 -0.0114 0.081 Uiso 1 1 calc R . .
C20 C 0.9481(4) 0.5647(2) 0.0856(3) 0.0732(9) Uani 1 1 d . . .
H20A H 0.9617 0.5054 0.0542 0.088 Uiso 1 1 calc R . .
C21 C 0.8721(5) 0.5714(2) 0.1718(3) 0.0800(10) Uani 1 1 d . . .
H21A H 0.8342 0.5168 0.1982 0.096 Uiso 1 1 calc R . .
C22 C 0.8523(4) 0.65982(19) 0.2189(2) 0.0599(7) Uani 1 1 d . . .
H22A H 0.8033 0.6641 0.2785 0.072 Uiso 1 1 calc R . .
C23 C 0.7504(3) 0.90367(19) 0.08158(18) 0.0461(5) Uani 1 1 d . . .
H23A H 0.7296 0.9707 0.0903 0.055 Uiso 1 1 calc R . .
H23B H 0.8085 0.8993 0.0242 0.055 Uiso 1 1 calc R . .
C24 C 0.6122(3) 0.8521(2) 0.03419(18) 0.0572(7) Uani 1 1 d U . .
C25 C 0.6093(4) 0.7682(3) -0.0266(3) 0.0840(10) Uani 1 1 d U . .
H25A H 0.6927 0.7401 -0.0372 0.101 Uiso 1 1 calc R . .
C26 C 0.4791(6) 0.7271(5) -0.0715(4) 0.1270(17) Uani 1 1 d U . .
H26A H 0.4733 0.6695 -0.1119 0.152 Uiso 1 1 calc R . .
C27 C 0.3594(5) 0.7708(5) -0.0567(4) 0.1295(18) Uani 1 1 d U . .
H27A H 0.2705 0.7446 -0.0882 0.155 Uiso 1 1 calc R . .
C28 C 0.3713(4) 0.8534(5) 0.0048(3) 0.1126(15) Uani 1 1 d U . .
H28A H 0.2884 0.8822 0.0157 0.135 Uiso 1 1 calc R . .

loop_
_atom_site_aniso_label
_atom_site_aniso_U_11
_atom_site_aniso_U_22
_atom_site_aniso_U_33
_atom_site_aniso_U_23
_atom_site_aniso_U_13
_atom_site_aniso_U_12
Fe1 0.04539(15) 0.03253(14) 0.03245(12) 0.00128(13) 0.01598(10) 0.00139(14)
Fe2 0.03947(14) 0.03376(15) 0.03091(12) 0.00295(13) 0.01146(9) -0.00102(14)
S1 0.0429(3) 0.0428(3) 0.0384(2) -0.0042(2) 0.01570(19) -0.0050(2)
S2 0.0660(4) 0.0351(3) 0.0380(2) 0.0017(2) 0.0174(2) 0.0103(3)
P1 0.0440(3) 0.0395(3) 0.0390(2) 0.0021(2) 0.0169(2) 0.0044(2)
P2 0.0446(3) 0.0331(3) 0.02865(19) 0.00198(19) 0.01076(18) -0.0006(2)
N1 0.0526(13) 0.137(3) 0.0591(13) -0.0030(15) 0.0072(10) 0.0087(16)
O1 0.1094(16) 0.0657(14) 0.0393(8) 0.0078(8) 0.0062(9) 0.0074(11)
O2 0.0872(17) 0.0753(17) 0.140(2) -0.0094(16) 0.0557(17) -0.0297(15)
O3 0.0761(13) 0.0562(12) 0.0750(13) 0.0180(10) 0.0174(10) 0.0247(10)
O4 0.0710(13) 0.0894(17) 0.0899(15) 0.0084(13) 0.0061(11) -0.0413(13)
C1 0.0690(15) 0.0375(12) 0.0385(10) 0.0016(9) 0.0186(9) 0.0045(10)
C2 0.0663(16) 0.0441(14) 0.0661(15) -0.0070(12) 0.0294(12) -0.0065(13)
C3 0.0440(12) 0.0493(14) 0.0429(11) 0.0046(10) 0.0124(9) 0.0025(10)
C4 0.0567(15) 0.0511(14) 0.0500(12) 0.0067(11) 0.0134(11) -0.0100(12)
C5 0.0461(14) 0.084(2) 0.087(2) -0.0093(17) 0.0119(13) 0.0149(15)
C6 0.126(3) 0.086(2) 0.0563(16) 0.0088(16) 0.0503(17) 0.046(2)
C7 0.0700(18) 0.0412(15) 0.103(2) -0.0090(14) 0.0396(17) 0.0010(13)
C8 0.0391(12) 0.092(2) 0.0491(13) -0.0147(14) 0.0119(10) -0.0006(13)
C9 0.051(2) 0.129(4) 0.051(2) 0.008(2) 0.0108(15) 0.036(2)
C9A 0.027(5) 0.050(7) 0.047(7) -0.006(5) 0.010(4) 0.015(5)
C10 0.071(2) 0.074(2) 0.0716(18) 0.0011(16) 0.0223(15) 0.0335(17)
C11 0.0477(12) 0.0398(11) 0.0287(8) -0.0009(8) 0.0130(7) -0.0033(9)
C12 0.0565(14) 0.0402(12) 0.0508(12) 0.0028(10) 0.0176(10) -0.0037(11)
C13 0.083(2) 0.0510(16) 0.0525(14) 0.0002(12) 0.0173(13) -0.0198(14)
C14 0.0568(17) 0.095(3) 0.0583(15) -0.0076(16) 0.0143(12) -0.0310(17)
C15 0.0446(14) 0.091(2) 0.0741(18) -0.0170(17) 0.0118(12) -0.0093(15)
C16 0.0480(13) 0.0612(17) 0.0539(12) -0.0087(11) 0.0108(10) 0.0008(11)
C17 0.0634(14) 0.0360(11) 0.0326(9) -0.0023(8) 0.0102(9) 0.0036(10)
C18 0.0686(16) 0.0500(15) 0.0390(10) -0.0066(10) 0.0163(10) 0.0024(12)
C19 0.090(2) 0.069(2) 0.0439(12) -0.0141(13) 0.0194(13) 0.0125(17)
C20 0.118(3) 0.0457(16) 0.0554(15) -0.0138(13) 0.0175(16) 0.0133(17)
C21 0.139(3) 0.0402(15) 0.0614(17) -0.0037(13) 0.0240(19) -0.0023(18)
C22 0.101(2) 0.0396(13) 0.0414(12) -0.0039(10) 0.0221(12) -0.0048(14)
C23 0.0521(13) 0.0536(14) 0.0328(9) 0.0073(9) 0.0099(8) 0.0009(11)
C24 0.0511(13) 0.088(2) 0.0315(9) 0.0050(11) 0.0071(8) -0.0037(13)
C25 0.075(2) 0.107(3) 0.0655(17) -0.0260(18) 0.0079(14) -0.0229(19)
C26 0.102(3) 0.172(4) 0.099(3) -0.050(3) 0.006(2) -0.049(3)
C27 0.077(2) 0.221(5) 0.086(2) -0.033(3) 0.008(2) -0.058(3)
C28 0.0579(17) 0.202(5) 0.077(2) -0.012(3) 0.0122(15) -0.004(3)

loop_
_atom_type_symbol
_atom_type_description
_atom_type_scat_dispersion_real
_atom_type_scat_dispersion_imag
_atom_type_scat_source
C C 0.0033 0.0016 'International Tables Vol C Tables 4.2.6.8 and 6.1.1.4'
H H 0.0000 0.0000 'International Tables Vol C Tables 4.2.6.8 and 6.1.1.4'
N N 0.0061 0.0033 'International Tables Vol C Tables 4.2.6.8 and 6.1.1.4'
O O 0.0106 0.0060 'International Tables Vol C Tables 4.2.6.8 and 6.1.1.4'
P P 0.1023 0.0942 'International Tables Vol C Tables 4.2.6.8 and 6.1.1.4'
S S 0.1246 0.1234 'International Tables Vol C Tables 4.2.6.8 and 6.1.1.4'
Fe Fe 0.3463 0.8444 'International Tables Vol C Tables 4.2.6.8 and 6.1.1.4'

loop_
_geom_angle_atom_site_label_1
_geom_angle_atom_site_label_2
_geom_angle_atom_site_label_3
_geom_angle
_geom_angle_site_symmetry_1
_geom_angle_site_symmetry_3
_geom_angle_publ_flag
C2 Fe1 C1 99.45(13) . . ?
C2 Fe1 P1 87.52(10) . . ?
C1 Fe1 P1 94.49(8) . . ?
C2 Fe1 S1 156.01(10) . . ?
C1 Fe1 S1 104.51(9) . . ?
P1 Fe1 S1 91.64(3) . . ?
C2 Fe1 S2 88.76(9) . . ?
C1 Fe1 S2 104.14(8) . . ?
P1 Fe1 S2 161.36(2) . . ?
S1 Fe1 S2 84.41(2) . . ?
C2 Fe1 Fe2 101.72(9) . . ?
C1 Fe1 Fe2 150.05(8) . . ?
P1 Fe1 Fe2 107.301(18) . . ?
S1 Fe1 Fe2 55.752(16) . . ?
S2 Fe1 Fe2 55.730(16) . . ?
C3 Fe2 C4 93.58(13) . . ?
C3 Fe2 P2 94.26(8) . . ?
C4 Fe2 P2 97.52(9) . . ?
C3 Fe2 S1 86.82(8) . . ?
C4 Fe2 S1 156.51(9) . . ?
P2 Fe2 S1 105.88(2) . . ?
C3 Fe2 S2 159.51(8) . . ?
C4 Fe2 S2 87.68(9) . . ?
P2 Fe2 S2 105.87(2) . . ?
S1 Fe2 S2 84.02(2) . . ?
C3 Fe2 Fe1 104.41(8) . . ?
C4 Fe2 Fe1 102.11(8) . . ?
P2 Fe2 Fe1 151.802(19) . . ?
S1 Fe2 Fe1 55.362(17) . . ?
S2 Fe2 Fe1 55.489(17) . . ?
C8 S1 Fe1 112.05(11) . . ?
C8 S1 Fe2 113.75(10) . . ?
Fe1 S1 Fe2 68.885(19) . . ?
C10 S2 Fe1 112.00(11) . . ?
C10 S2 Fe2 111.28(12) . . ?
Fe1 S2 Fe2 68.78(2) . . ?
C7 P1 C6 102.25(18) . . ?
C7 P1 C5 101.49(17) . . ?
C6 P1 C5 102.01(17) . . ?
C7 P1 Fe1 117.92(10) . . ?
C6 P1 Fe1 113.63(11) . . ?
C5 P1 Fe1 117.18(12) . . ?
C17 P2 C11 105.56(11) . . ?
C17 P2 C23 99.21(10) . . ?
C11 P2 C23 98.49(10) . . ?
C17 P2 Fe2 120.92(8) . . ?
C11 P2 Fe2 114.19(7) . . ?
C23 P2 Fe2 115.26(8) . . ?
C24 N1 C28 116.2(4) . . ?
O1 C1 Fe1 179.0(2) . . ?
O2 C2 Fe1 179.4(3) . . ?
O3 C3 Fe2 178.5(2) . . ?
O4 C4 Fe2 178.4(3) . . ?
P1 C5 H5A 109.5 . . ?
P1 C5 H5B 109.5 . . ?
H5A C5 H5B 109.5 . . ?
P1 C5 H5C 109.5 . . ?
H5A C5 H5C 109.5 . . ?
H5B C5 H5C 109.5 . . ?
P1 C6 H6A 109.5 . . ?
P1 C6 H6B 109.5 . . ?
H6A C6 H6B 109.5 . . ?
P1 C6 H6C 109.5 . . ?
H6A C6 H6C 109.5 . . ?
H6B C6 H6C 109.5 . . ?
P1 C7 H7A 109.5 . . ?
P1 C7 H7B 109.5 . . ?
H7A C7 H7B 109.5 . . ?
P1 C7 H7C 109.5 . . ?
H7A C7 H7C 109.5 . . ?
H7B C7 H7C 109.5 . . ?
C9 C8 C9A 39.9(5) . . ?
C9 C8 S1 117.0(2) . . ?
C9A C8 S1 117.4(4) . . ?
C9 C8 H8A 108.1 . . ?
C9A C8 H8A 70.6 . . ?
S1 C8 H8A 108.1 . . ?
C9 C8 H8B 108.1 . . ?
C9A C8 H8B 132.9 . . ?
S1 C8 H8B 108.1 . . ?
H8A C8 H8B 107.3 . . ?
C10 C9 C8 116.5(3) . . ?
C10 C9 H9A 108.2 . . ?
C8 C9 H9A 108.2 . . ?
C10 C9 H9B 108.2 . . ?
C8 C9 H9B 108.2 . . ?
H9A C9 H9B 107.3 . . ?
C10 C9A C8 118.6(8) . . ?
C10 C9A H9AA 107.7 . . ?
C8 C9A H9AA 107.7 . . ?
C10 C9A H9AB 107.7 . . ?
C8 C9A H9AB 107.7 . . ?
H9AA C9A H9AB 107.1 . . ?
C9A C10 C9 44.8(6) . . ?
C9A C10 S2 125.3(5) . . ?
C9 C10 S2 117.4(2) . . ?
C9A C10 H10A 126.5 . . ?
C9 C10 H10A 107.9 . . ?
S2 C10 H10A 107.9 . . ?
C9A C10 H10B 63.6 . . ?
C9 C10 H10B 107.9 . . ?
S2 C10 H10B 107.9 . . ?
H10A C10 H10B 107.2 . . ?
C16 C11 C12 117.8(2) . . ?
C16 C11 P2 125.24(19) . . ?
C12 C11 P2 116.85(18) . . ?
C11 C12 C13 120.1(3) . . ?
C11 C12 H12A 119.9 . . ?
C13 C12 H12A 119.9 . . ?
C14 C13 C12 120.9(3) . . ?
C14 C13 H13A 119.5 . . ?
C12 C13 H13A 119.5 . . ?
C13 C14 C15 119.5(3) . . ?
C13 C14 H14A 120.3 . . ?
C15 C14 H14A 120.3 . . ?
C14 C15 C16 120.3(3) . . ?
C14 C15 H15A 119.8 . . ?
C16 C15 H15A 119.8 . . ?
C11 C16 C15 121.3(3) . . ?
C11 C16 H16A 119.3 . . ?
C15 C16 H16A 119.3 . . ?
C22 C17 C18 117.9(2) . . ?
C22 C17 P2 120.5(2) . . ?
C18 C17 P2 121.20(19) . . ?
C19 C18 C17 121.1(3) . . ?
C19 C18 H18A 119.4 . . ?
C17 C18 H18A 119.4 . . ?
C18 C19 C20 120.1(3) . . ?
C18 C19 H19A 119.9 . . ?
C20 C19 H19A 119.9 . . ?
C19 C20 C21 120.5(3) . . ?
C19 C20 H20A 119.8 . . ?
C21 C20 H20A 119.8 . . ?
C20 C21 C22 119.7(3) . . ?
C20 C21 H21A 120.1 . . ?
C22 C21 H21A 120.1 . . ?
C17 C22 C21 120.6(3) . . ?
C17 C22 H22A 119.7 . . ?
C21 C22 H22A 119.7 . . ?
C24 C23 P2 115.64(17) . . ?
C24 C23 H23A 108.4 . . ?
P2 C23 H23A 108.4 . . ?
C24 C23 H23B 108.4 . . ?
P2 C23 H23B 108.4 . . ?
H23A C23 H23B 107.4 . . ?
N1 C24 C25 123.7(3) . . ?
N1 C24 C23 115.2(3) . . ?
C25 C24 C23 121.0(3) . . ?
C24 C25 C26 117.9(4) . . ?
C24 C25 H25A 121.0 . . ?
C26 C25 H25A 121.0 . . ?
C27 C26 C25 119.6(5) . . ?
C27 C26 H26A 120.2 . . ?
C25 C26 H26A 120.2 . . ?
C26 C27 C28 118.9(4) . . ?
C26 C27 H27A 120.6 . . ?
C28 C27 H27A 120.6 . . ?
N1 C28 C27 123.7(5) . . ?
N1 C28 H28A 118.1 . . ?
C27 C28 H28A 118.1 . . ?

loop_
_geom_bond_atom_site_label_1
_geom_bond_atom_site_label_2
_geom_bond_distance
_geom_bond_site_symmetry_2
_geom_bond_publ_flag
Fe1 C2 1.758(3) . ?
Fe1 C1 1.763(2) . ?
Fe1 P1 2.2342(7) . ?
Fe1 S1 2.2507(6) . ?
Fe1 S2 2.2558(6) . ?
Fe1 Fe2 2.5519(3) . ?
Fe2 C3 1.763(3) . ?
Fe2 C4 1.767(3) . ?
Fe2 P2 2.2227(6) . ?
Fe2 S1 2.2613(6) . ?
Fe2 S2 2.2623(6) . ?
S1 C8 1.825(3) . ?
S2 C10 1.829(3) . ?
P1 C7 1.808(3) . ?
P1 C6 1.812(3) . ?
P1 C5 1.814(3) . ?
P2 C17 1.825(2) . ?
P2 C11 1.828(2) . ?
P2 C23 1.865(2) . ?
N1 C24 1.331(4) . ?
N1 C28 1.347(5) . ?
O1 C1 1.143(3) . ?
O2 C2 1.144(3) . ?
O3 C3 1.137(3) . ?
O4 C4 1.136(3) . ?
C5 H5A 0.9600 . ?
C5 H5B 0.9600 . ?
C5 H5C 0.9600 . ?
C6 H6A 0.9600 . ?
C6 H6B 0.9600 . ?
C6 H6C 0.9600 . ?
C7 H7A 0.9600 . ?
C7 H7B 0.9600 . ?
C7 H7C 0.9600 . ?
C8 C9 1.476(6) . ?
C8 C9A 1.619(13) . ?
C8 H8A 0.9700 . ?
C8 H8B 0.9700 . ?
C9 C10 1.468(6) . ?
C9 H9A 0.9700 . ?
C9 H9B 0.9700 . ?
C9A C10 1.285(14) . ?
C9A H9AA 0.9700 . ?
C9A H9AB 0.9700 . ?
C10 H10A 0.9700 . ?
C10 H10B 0.9700 . ?
C11 C16 1.380(3) . ?
C11 C12 1.389(3) . ?
C12 C13 1.390(4) . ?
C12 H12A 0.9300 . ?
C13 C14 1.361(5) . ?
C13 H13A 0.9300 . ?
C14 C15 1.364(5) . ?
C14 H14A 0.9300 . ?
C15 C16 1.381(4) . ?
C15 H15A 0.9300 . ?
C16 H16A 0.9300 . ?
C17 C22 1.381(4) . ?
C17 C18 1.408(3) . ?
C18 C19 1.363(4) . ?
C18 H18A 0.9300 . ?
C19 C20 1.365(5) . ?
C19 H19A 0.9300 . ?
C20 C21 1.380(5) . ?
C20 H20A 0.9300 . ?
C21 C22 1.387(4) . ?
C21 H21A 0.9300 . ?
C22 H22A 0.9300 . ?
C23 C24 1.509(4) . ?
C23 H23A 0.9700 . ?
C23 H23B 0.9700 . ?
C24 C25 1.371(5) . ?
C25 C26 1.375(6) . ?
C25 H25A 0.9300 . ?
C26 C27 1.353(7) . ?
C26 H26A 0.9300 . ?
C27 C28 1.355(9) . ?
C27 H27A 0.9300 . ?
C28 H28A 0.9300 . ?
